data_2213653
loop_
_publ_author_name
'Shangguan, Shao-Ping'
'Li, Yu-Jie'
'Wu, Hua'

_publ_section_title
;
 Aquapyridinesilver(I) 4-amino-2,5-dichlorobenzenesulfonate dihydrate
;
_journal_coeditor_code AT2291
_journal_issue 6
_journal_name_full 'Acta Crystallographica Section E'
_journal_page_first m1680
_journal_page_last m1680
_journal_paper_doi 10.1107/S160053680702329X
_journal_volume 63
_journal_year 2007
_chemical_formula_iupac '[Ag (C5 H5 N) (H2 O)](C6 H4 Cl2 N O3 S), 2H2 O'
_chemical_formula_moiety 'C5 H7 Ag N O 1+,  C6 H4 Cl2 N O3 S 1-, 2(H2 O)'
_chemical_formula_sum 'C11 H15 Ag Cl2 N2 O6 S'
_chemical_formula_weight 482.08
_chemical_name_systematic
;
Aquapyridinesilver(I) 4-amino-2,5-dichlorobenzenesulfonate dihydrate
;
_space_group_IT_number 4
_symmetry_cell_setting monoclinic
_symmetry_space_group_name_Hall 'P 2yb'
_symmetry_space_group_name_H-M 'P 1 21 1'
_atom_sites_solution_hydrogens geom
_atom_sites_solution_primary direct
_atom_sites_solution_secondary difmap
_audit_creation_method SHELXL-97
_cell_angle_alpha 90.00
_cell_angle_beta 95.365(13)
_cell_angle_gamma 90.00
_cell_formula_units_Z 2
_cell_length_a 9.325(2)
_cell_length_b 7.6101(13)
_cell_length_c 12.3466(19)
_cell_measurement_reflns_used 3963
_cell_measurement_temperature 294(2)
_cell_measurement_theta_max 28.3
_cell_measurement_theta_min 1.7
_cell_volume 872.3(3)
_computing_cell_refinement SMART
_computing_data_collection 'SMART (Bruker, 1997)'
_computing_data_reduction 'SAINT (Bruker, 1999)'
_computing_molecular_graphics 'SHELXTL-Plus (Sheldrick, 1990)'
_computing_publication_material SHELXL-97
_computing_structure_refinement 'SHELXL-97 (Sheldrick, 1997)'
_computing_structure_solution 'SHELXS-97 (Sheldrick, 1997)'
_diffrn_ambient_temperature 292(2)
_diffrn_measured_fraction_theta_full 1.000
_diffrn_measured_fraction_theta_max 0.997
_diffrn_measurement_device_type 'Bruker SMART APEX CCD'
_diffrn_measurement_method 'phi and omega scans'
_diffrn_radiation_monochromator graphite
_diffrn_radiation_source 'fine-focus sealed tube'
_diffrn_radiation_type MoK\a
_diffrn_radiation_wavelength 0.71073
_diffrn_reflns_av_R_equivalents 0.0662
_diffrn_reflns_av_sigmaI/netI 0.1301
_diffrn_reflns_limit_h_max 7
_diffrn_reflns_limit_h_min -12
_diffrn_reflns_limit_k_max 8
_diffrn_reflns_limit_k_min -10
_diffrn_reflns_limit_l_max 15
_diffrn_reflns_limit_l_min -16
_diffrn_reflns_number 6338
_diffrn_reflns_theta_full 25.00
_diffrn_reflns_theta_max 28.3
_diffrn_reflns_theta_min 1.7
_diffrn_standards_number 0
_exptl_absorpt_coefficient_mu 1.609
_exptl_absorpt_correction_T_max 0.75
_exptl_absorpt_correction_T_min 0.705
_exptl_absorpt_correction_type empirical
_exptl_absorpt_process_details 'SADABS (Sheldrick, 1996)'
_exptl_crystal_colour White
_exptl_crystal_density_diffrn 1.835
_exptl_crystal_density_method 'not measured'
_exptl_crystal_description Block
_exptl_crystal_F_000 480
_exptl_crystal_size_max 0.21
_exptl_crystal_size_mid 0.20
_exptl_crystal_size_min 0.18
_refine_diff_density_max 0.414
_refine_diff_density_min -0.381
_refine_ls_abs_structure_details 'Flack (1983), 1632 Freidel pairs'
_refine_ls_abs_structure_Flack -0.06(4)
_refine_ls_extinction_method none
_refine_ls_goodness_of_fit_ref 0.803
_refine_ls_hydrogen_treatment mixed
_refine_ls_matrix_type full
_refine_ls_number_parameters 232
_refine_ls_number_reflns 3963
_refine_ls_number_restraints 13
_refine_ls_restrained_S_all 0.804
_refine_ls_R_factor_all 0.1106
_refine_ls_R_factor_gt 0.0477
_refine_ls_shift/su_max 0.001
_refine_ls_shift/su_mean 0.000
_refine_ls_structure_factor_coef Fsqd
_refine_ls_weighting_details 'calc w=1/[\s^2^(Fo^2^)+(0.0301P)^2^+0.0000P] where P=(Fo^2^+2Fc^2^)/3'
_refine_ls_weighting_scheme calc
_refine_ls_wR_factor_gt 0.0788
_refine_ls_wR_factor_ref 0.0933
_reflns_number_gt 2001
_reflns_number_total 3963
_reflns_threshold_expression >2sigma(I)
_cod_data_source_file at2291.cif
_cod_data_source_block I
_cod_original_sg_symbol_Hall 'P 2yb '
_cod_original_sg_symbol_H-M 'P 21'
_cod_original_formula_sum 'C11 H15 Ag Cl2 N2 O6 S '
_cod_database_code 2213653
_cod_database_fobs_code 2213653

loop_
_symmetry_equiv_pos_as_xyz
'x, y, z'
'-x, y+1/2, -z'

loop_
_atom_site_type_symbol
_atom_site_label
_atom_site_fract_x
_atom_site_fract_y
_atom_site_fract_z
_atom_site_U_iso_or_equiv
_atom_site_adp_type
_atom_site_calc_flag
_atom_site_refinement_flags
_atom_site_occupancy
Ag Ag1 0.14273(6) 0.76552(8) 0.76877(5) 0.0596(2) Uani d . 1
C C1 0.6240(7) 0.2943(9) 0.8378(4) 0.0313(15) Uani d . 1
C C2 0.5928(7) 0.4023(8) 0.9251(5) 0.0312(16) Uani d . 1
C C3 0.4540(8) 0.4444(8) 0.9427(5) 0.0338(16) Uani d . 1
H H3 0.4378 0.5136 1.0025 0.041 Uiso calc R 1
C C4 0.3366(7) 0.3871(8) 0.8744(5) 0.0311(16) Uani d . 1
C C5 0.3702(6) 0.2774(10) 0.7844(4) 0.0354(15) Uani d . 1
C C6 0.5080(6) 0.2342(9) 0.7697(5) 0.0319(16) Uani d . 1
H H6 0.5253 0.1615 0.7118 0.038 Uiso calc R 1
C C7 0.4620(8) 0.7543(13) 0.7271(5) 0.0561(18) Uani d . 1
H H7 0.4749 0.8099 0.7944 0.067 Uiso calc R 1
C C8 0.5811(9) 0.7031(12) 0.6767(8) 0.075(3) Uani d . 1
H H8 0.6731 0.7213 0.7108 0.090 Uiso calc R 1
C C9 0.5637(11) 0.6263(13) 0.5774(8) 0.077(3) Uani d . 1
H H9 0.6433 0.5953 0.5414 0.092 Uiso calc R 1
C C10 0.4290(11) 0.5955(13) 0.5315(7) 0.075(3) Uani d . 1
H H10 0.4143 0.5386 0.4647 0.090 Uiso calc R 1
C C11 0.3146(10) 0.6493(12) 0.5847(6) 0.069(3) Uani d . 1
H H11 0.2222 0.6313 0.5513 0.083 Uiso calc R 1
N N1 0.1990(7) 0.4291(8) 0.8898(6) 0.0493(17) Uani d D 1
N N2 0.3290(6) 0.7260(8) 0.6816(4) 0.0474(16) Uani d . 1
O O1 0.8803(5) 0.3887(6) 0.7913(4) 0.0484(13) Uani d . 1
O O2 0.7831(5) 0.1100(6) 0.7236(4) 0.0512(14) Uani d . 1
O O3 0.8638(5) 0.1433(6) 0.9135(4) 0.0504(14) Uani d . 1
O O1W -0.0366(6) 0.7715(10) 0.8677(4) 0.0765(15) Uani d D 1
O O2W 0.9509(9) -0.0802(8) 0.5812(5) 0.0661(19) Uani d D 1
O O3W 0.9266(11) 0.5599(7) 0.5930(6) 0.076(2) Uani d D 1
S S1 0.80197(17) 0.2296(2) 0.81471(13) 0.0344(4) Uani d . 1
Cl Cl1 0.7303(2) 0.4896(2) 1.01407(15) 0.0508(5) Uani d . 1
Cl Cl2 0.2283(2) 0.1997(2) 0.69835(16) 0.0566(6) Uani d . 1
H H1A -0.010(7) 0.759(12) 0.945(3) 0.085 Uiso d D 1
H H1B -0.107(7) 0.680(9) 0.867(6) 0.085 Uiso d D 1
H H2A 0.909(8) -0.178(7) 0.586(5) 0.085 Uiso d D 1
H H2B 0.981(10) -0.055(10) 0.641(4) 0.085 Uiso d D 1
H H1N 0.123(7) 0.383(10) 0.858(6) 0.085 Uiso d D 1
H H3A 0.963(10) 0.506(10) 0.543(5) 0.085 Uiso d D 1
H H3B 0.902(10) 0.494(9) 0.633(5) 0.085 Uiso d D 1
H H2N 0.173(8) 0.472(11) 0.943(5) 0.085 Uiso d D 1

loop_
_atom_site_aniso_label
_atom_site_aniso_U_11
_atom_site_aniso_U_22
_atom_site_aniso_U_33
_atom_site_aniso_U_12
_atom_site_aniso_U_13
_atom_site_aniso_U_23
Ag1 0.0553(4) 0.0648(4) 0.0599(4) 0.0080(4) 0.0108(3) 0.0016(4)
C1 0.041(4) 0.027(4) 0.027(3) -0.005(3) 0.006(3) 0.005(3)
C2 0.031(4) 0.029(4) 0.033(4) 0.002(3) -0.001(3) 0.001(3)
C3 0.046(5) 0.028(4) 0.028(4) 0.005(3) 0.005(3) -0.005(3)
C4 0.029(4) 0.029(4) 0.038(4) 0.003(3) 0.014(3) 0.011(3)
C5 0.034(4) 0.032(3) 0.039(3) 0.008(4) 0.000(3) -0.002(4)
C6 0.035(4) 0.032(4) 0.030(3) -0.002(4) 0.007(3) 0.001(3)
C7 0.052(5) 0.062(5) 0.052(4) -0.003(6) -0.002(4) 0.002(6)
C8 0.049(6) 0.089(9) 0.086(7) -0.004(6) -0.004(5) 0.014(6)
C9 0.066(7) 0.095(7) 0.074(7) -0.002(6) 0.033(6) 0.000(6)
C10 0.079(8) 0.093(7) 0.057(6) -0.014(6) 0.024(6) -0.015(5)
C11 0.059(6) 0.100(7) 0.046(5) -0.003(5) -0.002(5) -0.007(5)
N1 0.038(4) 0.048(4) 0.062(5) 0.012(3) 0.004(3) -0.005(3)
N2 0.051(4) 0.048(4) 0.043(3) 0.001(3) 0.003(3) 0.001(3)
O1 0.040(3) 0.045(3) 0.061(3) -0.011(3) 0.011(3) 0.004(3)
O2 0.042(3) 0.058(3) 0.054(3) 0.008(3) 0.008(3) -0.030(3)
O3 0.053(3) 0.046(3) 0.051(3) 0.025(3) -0.001(3) 0.011(2)
O1W 0.078(4) 0.073(4) 0.080(3) -0.002(5) 0.020(3) 0.001(5)
O2W 0.083(5) 0.063(4) 0.057(4) 0.002(4) 0.026(4) 0.000(3)
O3W 0.114(7) 0.054(4) 0.064(5) 0.014(4) 0.037(4) 0.004(3)
S1 0.0331(9) 0.0353(11) 0.0355(9) 0.0011(8) 0.0070(7) -0.0034(8)
Cl1 0.0497(13) 0.0557(12) 0.0460(11) 0.0030(10) -0.0013(9) -0.0191(9)
Cl2 0.0391(11) 0.0650(14) 0.0631(12) -0.0029(10) -0.0087(10) -0.0129(10)

loop_
_atom_type_symbol
_atom_type_description
_atom_type_scat_dispersion_real
_atom_type_scat_dispersion_imag
_atom_type_scat_source
C C 0.0033 0.0016 'International Tables Vol C Tables 4.2.6.8 and 6.1.1.4'
H H 0.0000 0.0000 'International Tables Vol C Tables 4.2.6.8 and 6.1.1.4'
N N 0.0061 0.0033 'International Tables Vol C Tables 4.2.6.8 and 6.1.1.4'
O O 0.0106 0.0060 'International Tables Vol C Tables 4.2.6.8 and 6.1.1.4'
S S 0.1246 0.1234 'International Tables Vol C Tables 4.2.6.8 and 6.1.1.4'
Ag Ag -0.8971 1.1015 'International Tables Vol C Tables 4.2.6.8 and 6.1.1.4'
Cl Cl 0.1484 0.1585 'International Tables Vol C Tables 4.2.6.8 and 6.1.1.4'

loop_
_geom_angle_atom_site_label_1
_geom_angle_atom_site_label_2
_geom_angle_atom_site_label_3
_geom_angle
_geom_angle_publ_flag
N2 Ag1 O1W 172.1(3) y
C6 C1 C2 116.9(6) ?
C6 C1 S1 119.9(5) ?
C2 C1 S1 123.1(5) ?
C3 C2 C1 121.6(6) ?
C3 C2 Cl1 117.5(5) ?
C1 C2 Cl1 120.9(5) ?
C2 C3 C4 122.2(6) ?
C2 C3 H3 118.9 ?
C4 C3 H3 118.9 ?
N1 C4 C3 123.0(6) ?
N1 C4 C5 121.4(6) ?
C3 C4 C5 115.7(6) ?
C6 C5 C4 121.3(6) ?
C6 C5 Cl2 121.1(5) ?
C4 C5 Cl2 117.6(5) ?
C5 C6 C1 122.4(6) ?
C5 C6 H6 118.8 ?
C1 C6 H6 118.8 ?
N2 C7 C8 121.5(8) ?
N2 C7 H7 119.3 ?
C8 C7 H7 119.3 ?
C9 C8 C7 119.8(8) ?
C9 C8 H8 120.1 ?
C7 C8 H8 120.1 ?
C10 C9 C8 118.9(9) ?
C10 C9 H9 120.5 ?
C8 C9 H9 120.5 ?
C9 C10 C11 118.9(9) ?
C9 C10 H10 120.5 ?
C11 C10 H10 120.5 ?
N2 C11 C10 123.2(8) ?
N2 C11 H11 118.4 ?
C10 C11 H11 118.4 ?
C4 N1 H1N 126(5) ?
C4 N1 H2N 125(6) ?
H1N N1 H2N 105(5) ?
C11 N2 C7 117.6(7) ?
C11 N2 Ag1 119.7(6) ?
C7 N2 Ag1 122.1(5) ?
Ag1 O1W H1A 115(4) ?
Ag1 O1W H1B 123(5) ?
H1A O1W H1B 93(4) ?
H2A O2W H2B 106(5) ?
H3A O3W H3B 109(5) ?
O2 S1 O3 112.2(3) ?
O2 S1 O1 113.3(3) ?
O3 S1 O1 112.0(3) ?
O2 S1 C1 104.5(3) ?
O3 S1 C1 107.0(3) ?
O1 S1 C1 107.1(3) ?

loop_
_geom_bond_atom_site_label_1
_geom_bond_atom_site_label_2
_geom_bond_distance
_geom_bond_publ_flag
Ag1 N2 2.148(6) y
Ag1 O1W 2.162(5) y
C1 C6 1.384(8) ?
C1 C2 1.408(8) ?
C1 S1 1.779(6) ?
C2 C3 1.371(9) ?
C2 Cl1 1.740(7) ?
C3 C4 1.388(9) ?
C3 H3 0.9300 ?
C4 N1 1.353(8) ?
C4 C5 1.447(9) ?
C5 C6 1.355(8) ?
C5 Cl2 1.722(6) ?
C6 H6 0.9300 ?
C7 N2 1.330(8) ?
C7 C8 1.380(10) ?
C7 H7 0.9300 ?
C8 C9 1.355(11) ?
C8 H8 0.9300 ?
C9 C10 1.349(12) ?
C9 H9 0.9300 ?
C10 C11 1.367(11) ?
C10 H10 0.9300 ?
C11 N2 1.327(9) ?
C11 H11 0.9300 ?
N1 H1N 0.85(4) ?
N1 H2N 0.79(4) ?
O1 S1 1.457(5) ?
O2 S1 1.445(4) ?
O3 S1 1.456(4) ?
O1W H1A 0.97(4) ?
O1W H1B 0.96(4) ?
O2W H2A 0.85(4) ?
O2W H2B 0.79(4) ?
O3W H3A 0.84(4) ?
O3W H3B 0.76(4) ?

loop_
_geom_hbond_atom_site_label_D
_geom_hbond_atom_site_label_H
_geom_hbond_atom_site_label_A
_geom_hbond_site_symmetry_A
_geom_hbond_distance_DH
_geom_hbond_distance_HA
_geom_hbond_distance_DA
_geom_hbond_angle_DHA
O2W H2B O2 . 0.79(4) 2.53(10) 2.855(8) 106(8)
O2W H2A O3W 1_545 0.85(4) 2.00(6) 2.753(8) 147(8)
O3W H3B O1 . 0.76(4) 2.14(5) 2.842(8) 155(9)
O3W H3A O2W 2_756 0.84(4) 1.92(4) 2.744(7) 171(8)

loop_
_geom_torsion_atom_site_label_1
_geom_torsion_atom_site_label_2
_geom_torsion_atom_site_label_3
_geom_torsion_atom_site_label_4
_geom_torsion
C6 C1 C2 C3 0.8(9)
S1 C1 C2 C3 -177.6(5)
C6 C1 C2 Cl1 -178.5(5)
S1 C1 C2 Cl1 3.2(8)
C1 C2 C3 C4 -1.7(10)
Cl1 C2 C3 C4 177.6(5)
C2 C3 C4 N1 -179.1(7)
C2 C3 C4 C5 1.1(9)
N1 C4 C5 C6 -179.4(7)
C3 C4 C5 C6 0.3(10)
N1 C4 C5 Cl2 -0.8(9)
C3 C4 C5 Cl2 179.0(5)
C4 C5 C6 C1 -1.2(11)
Cl2 C5 C6 C1 -179.8(5)
C2 C1 C6 C5 0.7(9)
S1 C1 C6 C5 179.1(6)
N2 C7 C8 C9 1.8(14)
C7 C8 C9 C10 -2.5(14)
C8 C9 C10 C11 2.7(14)
C9 C10 C11 N2 -2.2(14)
C10 C11 N2 C7 1.5(13)
C10 C11 N2 Ag1 -169.8(7)
C8 C7 N2 C11 -1.2(12)
C8 C7 N2 Ag1 169.8(7)
C6 C1 S1 O2 -2.8(6)
C2 C1 S1 O2 175.5(5)
C6 C1 S1 O3 -122.0(5)
C2 C1 S1 O3 56.3(6)
C6 C1 S1 O1 117.7(5)
C2 C1 S1 O1 -64.0(6)
